data_7001179
loop_
_publ_author_name
'Liu, Hsiao-Chan'
'Chen, I-Han'
'Huang, Anny'
'Huang, Sin-Chiang'
'Hsu, Kuei-Fang'

_publ_section_title
;
 Five related metal--organic frameworks constructed from
 [Ln2(SO4)2(H2O)n]2+ units and oxalate or acetate ligands
;
_journal_issue 18
_journal_name_full 'Dalton Transactions'
_journal_page_first 3447
_journal_page_last 3456
_journal_paper_doi 10.1039/b819935c
_journal_year 2009
_chemical_formula_moiety NH4[Gd(SO4)(H2O)(C2O4)]
_chemical_formula_sum 'C2 H6 Gd N O9 S'
_chemical_formula_weight 377.39
_space_group_IT_number 14
_symmetry_cell_setting monoclinic
_symmetry_space_group_name_Hall '-P 2ybc'
_symmetry_space_group_name_H-M 'P 1 21/c 1'
_atom_sites_solution_hydrogens geom
_atom_sites_solution_primary direct
_atom_sites_solution_secondary difmap
_audit_creation_method SHELXL-97
_cell_angle_alpha 90.00
_cell_angle_beta 108.8460(10)
_cell_angle_gamma 90.00
_cell_formula_units_Z 4
_cell_length_a 8.0845(7)
_cell_length_b 11.75440(10)
_cell_length_c 9.33230(10)
_cell_measurement_reflns_used 9028
_cell_measurement_temperature 293(2)
_cell_measurement_theta_max 34.96
_cell_measurement_theta_min 2.66
_cell_volume 839.29(7)
_computing_cell_refinement 'Bruker SMART'
_computing_data_collection 'Bruker SMART'
_computing_data_reduction 'Bruker SAINT'
_computing_molecular_graphics 'Bruker SHELXTL'
_computing_publication_material 'Bruker SHELXTL'
_computing_structure_refinement 'SHELXL-97 (Sheldrick, 1997)'
_computing_structure_solution 'SHELXS-97 (Sheldrick, 1990)'
_diffrn_ambient_temperature 293(2)
_diffrn_measured_fraction_theta_full 1.000
_diffrn_measured_fraction_theta_max 1.000
_diffrn_measurement_device_type 'CCD area detector'
_diffrn_measurement_method 'phi and omega scans'
_diffrn_radiation_monochromator graphite
_diffrn_radiation_source 'fine-focus sealed tube'
_diffrn_radiation_type MoK\a
_diffrn_radiation_wavelength 0.71073
_diffrn_reflns_av_R_equivalents 0.0324
_diffrn_reflns_av_sigmaI/netI 0.0199
_diffrn_reflns_limit_h_max 10
_diffrn_reflns_limit_h_min -10
_diffrn_reflns_limit_k_max 15
_diffrn_reflns_limit_k_min -15
_diffrn_reflns_limit_l_max 12
_diffrn_reflns_limit_l_min -12
_diffrn_reflns_number 16969
_diffrn_reflns_theta_full 28.00
_diffrn_reflns_theta_max 28.00
_diffrn_reflns_theta_min 2.66
_exptl_absorpt_coefficient_mu 8.184
_exptl_absorpt_correction_T_max 1
_exptl_absorpt_correction_T_min 0.859507
_exptl_absorpt_correction_type multi-scan
_exptl_absorpt_process_details SADABS
_exptl_crystal_colour colorless
_exptl_crystal_density_diffrn 2.987
_exptl_crystal_density_method 'not measured'
_exptl_crystal_description plate
_exptl_crystal_F_000 708
_exptl_crystal_size_max 0.13
_exptl_crystal_size_mid 0.13
_exptl_crystal_size_min 0.04
_refine_diff_density_max 1.461
_refine_diff_density_min -1.383
_refine_diff_density_rms 0.181
_refine_ls_extinction_coef 0.0026(5)
_refine_ls_extinction_expression Fc^*^=kFc[1+0.001xFc^2^\l^3^/sin(2\q)]^-1/4^
_refine_ls_extinction_method SHELXL
_refine_ls_goodness_of_fit_ref 1.400
_refine_ls_hydrogen_treatment noref
_refine_ls_matrix_type full
_refine_ls_number_parameters 128
_refine_ls_number_reflns 2031
_refine_ls_number_restraints 0
_refine_ls_restrained_S_all 1.400
_refine_ls_R_factor_all 0.0357
_refine_ls_R_factor_gt 0.0339
_refine_ls_shift/su_max 0.000
_refine_ls_shift/su_mean 0.000
_refine_ls_structure_factor_coef Fsqd
_refine_ls_weighting_details 'calc w=1/[\s^2^(Fo^2^)+(0.0338P)^2^+7.3680P] where P=(Fo^2^+2Fc^2^)/3'
_refine_ls_weighting_scheme calc
_refine_ls_wR_factor_gt 0.0970
_refine_ls_wR_factor_ref 0.0977
_reflns_number_gt 1946
_reflns_number_total 2031
_reflns_threshold_expression >2sigma(I)
_cod_data_source_file b819935c.txt
_cod_data_source_block Gd4
_cod_original_sg_symbol_H-M P2(1)/c
_cod_database_code 7001179

loop_
_symmetry_equiv_pos_as_xyz
'x, y, z'
'-x, y+1/2, -z+1/2'
'-x, -y, -z'
'x, -y-1/2, z-1/2'

loop_
_atom_site_label
_atom_site_type_symbol
_atom_site_fract_x
_atom_site_fract_y
_atom_site_fract_z
_atom_site_U_iso_or_equiv
_atom_site_adp_type
_atom_site_occupancy
_atom_site_symmetry_multiplicity
_atom_site_calc_flag
_atom_site_refinement_flags
_atom_site_disorder_assembly
_atom_site_disorder_group
Gd1 Gd 0.87722(4) 0.09095(3) 0.16291(4) 0.01572(15) Uani 1 1 d . . .
S1 S 0.7818(2) 0.12840(13) -0.21251(18) 0.0137(3) Uani 1 1 d . . .
O1 O 0.9254(7) 0.0477(5) -0.1442(7) 0.0287(12) Uani 1 1 d . . .
O2 O 0.7384(8) 0.1777(5) -0.0840(6) 0.0289(12) Uani 1 1 d . . .
O3 O 0.6322(8) 0.0698(6) -0.3142(8) 0.0368(15) Uani 1 1 d . . .
O4 O 0.8432(8) 0.2169(5) -0.2914(7) 0.0292(12) Uani 1 1 d . . .
O5 O 0.5674(7) 0.1119(4) 0.1296(6) 0.0217(11) Uani 1 1 d . . .
O6 O 0.2984(6) 0.0618(4) -0.0178(6) 0.0182(10) Uani 1 1 d . . .
O7 O 0.8227(8) -0.0399(6) 0.3455(6) 0.0335(14) Uani 1 1 d . . .
O8 O 0.9211(8) -0.1132(5) 0.5791(6) 0.0268(12) Uani 1 1 d . . .
O9 O 1.1305(7) 0.1905(4) 0.1360(6) 0.0226(11) Uani 1 1 d . . .
H9A H 1.0990 0.2303 0.0556 0.034 Uiso 1 1 d R . .
H9B H 1.2065 0.1421 0.1308 0.034 Uiso 1 1 d R . .
N1 N 0.4524(10) 0.1641(7) 0.4030(8) 0.0328(16) Uani 1 1 d . . .
C1 C 0.4625(9) 0.0505(6) 0.0335(8) 0.0148(12) Uani 1 1 d . . .
C2 C 0.9248(9) -0.0436(6) 0.4776(8) 0.0208(14) Uani 1 1 d . . .

loop_
_atom_site_aniso_label
_atom_site_aniso_U_11
_atom_site_aniso_U_22
_atom_site_aniso_U_33
_atom_site_aniso_U_23
_atom_site_aniso_U_13
_atom_site_aniso_U_12
Gd1 0.0129(2) 0.0142(2) 0.0188(2) -0.00039(12) 0.00331(14) 0.00029(12)
S1 0.0119(7) 0.0135(7) 0.0139(8) 0.0023(6) 0.0017(6) 0.0008(6)
O1 0.019(3) 0.020(2) 0.042(3) 0.008(2) 0.003(2) 0.007(2)
O2 0.036(3) 0.031(3) 0.021(3) 0.001(2) 0.012(3) 0.010(2)
O3 0.027(3) 0.039(3) 0.034(3) -0.001(3) -0.006(3) -0.009(3)
O4 0.033(3) 0.022(3) 0.035(3) 0.010(2) 0.015(3) -0.002(2)
O5 0.016(2) 0.022(2) 0.027(3) -0.007(2) 0.007(2) -0.001(2)
O6 0.011(2) 0.019(2) 0.022(3) -0.002(2) 0.001(2) 0.0024(18)
O7 0.028(3) 0.047(4) 0.019(3) 0.003(3) -0.001(2) -0.020(3)
O8 0.030(3) 0.025(3) 0.021(3) 0.006(2) 0.002(2) -0.008(2)
O9 0.024(3) 0.016(2) 0.030(3) 0.004(2) 0.013(2) 0.005(2)
N1 0.030(4) 0.039(4) 0.026(4) -0.007(3) 0.003(3) -0.009(3)
C1 0.014(3) 0.016(3) 0.016(3) 0.003(3) 0.007(3) 0.002(2)
C2 0.021(3) 0.021(3) 0.021(4) -0.005(3) 0.007(3) -0.005(3)

loop_
_atom_type_symbol
_atom_type_description
_atom_type_scat_dispersion_real
_atom_type_scat_dispersion_imag
_atom_type_scat_source
C C 0.0033 0.0016 'International Tables Vol C Tables 4.2.6.8 and 6.1.1.4'
N N 0.0061 0.0033 'International Tables Vol C Tables 4.2.6.8 and 6.1.1.4'
O O 0.0106 0.0060 'International Tables Vol C Tables 4.2.6.8 and 6.1.1.4'
S S 0.1246 0.1234 'International Tables Vol C Tables 4.2.6.8 and 6.1.1.4'
Gd Gd -0.1653 3.9035 'International Tables Vol C Tables 4.2.6.8 and 6.1.1.4'
H H 0.0000 0.0000 'International Tables Vol C Tables 4.2.6.8 and 6.1.1.4'

loop_
_geom_angle_atom_site_label_1
_geom_angle_atom_site_label_2
_geom_angle_atom_site_label_3
_geom_angle
_geom_angle_site_symmetry_1
_geom_angle_site_symmetry_3
_geom_angle_publ_flag
O1 Gd1 O4 144.8(2) 3_755 4_566 ?
O1 Gd1 O6 74.36(18) 3_755 3_655 ?
O4 Gd1 O6 137.75(19) 4_566 3_655 ?
O1 Gd1 O5 139.76(18) 3_755 . ?
O4 Gd1 O5 75.42(19) 4_566 . ?
O6 Gd1 O5 67.00(16) 3_655 . ?
O1 Gd1 O2 109.9(2) 3_755 . ?
O4 Gd1 O2 73.9(2) 4_566 . ?
O6 Gd1 O2 76.88(19) 3_655 . ?
O5 Gd1 O2 72.32(19) . . ?
O1 Gd1 O7 83.9(2) 3_755 . ?
O4 Gd1 O7 115.1(2) 4_566 . ?
O6 Gd1 O7 73.54(18) 3_655 . ?
O5 Gd1 O7 75.1(2) . . ?
O2 Gd1 O7 142.4(2) . . ?
O1 Gd1 O9 73.13(18) 3_755 . ?
O4 Gd1 O9 72.94(18) 4_566 . ?
O6 Gd1 O9 131.27(17) 3_655 . ?
O5 Gd1 O9 143.23(17) . . ?
O2 Gd1 O9 81.23(19) . . ?
O7 Gd1 O9 136.16(19) . . ?
O1 Gd1 O8 83.9(2) 3_755 3_756 ?
O4 Gd1 O8 78.3(2) 4_566 3_756 ?
O6 Gd1 O8 135.67(17) 3_655 3_756 ?
O5 Gd1 O8 116.47(19) . 3_756 ?
O2 Gd1 O8 147.44(19) . 3_756 ?
O7 Gd1 O8 65.99(18) . 3_756 ?
O9 Gd1 O8 74.68(18) . 3_756 ?
O3 S1 O4 111.0(4) . . ?
O3 S1 O2 110.6(4) . . ?
O4 S1 O2 110.0(4) . . ?
O3 S1 O1 110.6(4) . . ?
O4 S1 O1 109.2(3) . . ?
O2 S1 O1 105.2(3) . . ?
S1 O1 Gd1 151.8(4) . 3_755 ?
S1 O2 Gd1 116.6(3) . . ?
S1 O4 Gd1 150.1(4) . 4_565 ?
C1 O5 Gd1 117.8(4) . . ?
C1 O6 Gd1 119.3(4) . 3_655 ?
C2 O7 Gd1 120.2(5) . . ?
C2 O8 Gd1 120.1(5) . 3_756 ?
O5 C1 O6 126.8(6) . . ?
O5 C1 C1 118.0(7) . 3_655 ?
O6 C1 C1 115.2(7) . 3_655 ?
O7 C2 O8 126.8(7) . . ?
O7 C2 C2 117.3(8) . 3_756 ?
O8 C2 C2 115.9(8) . 3_756 ?

loop_
_geom_bond_atom_site_label_1
_geom_bond_atom_site_label_2
_geom_bond_distance
_geom_bond_site_symmetry_2
_geom_bond_publ_flag
Gd1 O1 2.326(5) 3_755 ?
Gd1 O4 2.331(5) 4_566 ?
Gd1 O6 2.414(5) 3_655 ?
Gd1 O5 2.434(5) . ?
Gd1 O2 2.437(6) . ?
Gd1 O7 2.440(6) . ?
Gd1 O9 2.441(5) . ?
Gd1 O8 2.447(6) 3_756 ?
S1 O3 1.448(6) . ?
S1 O4 1.452(5) . ?
S1 O2 1.473(6) . ?
S1 O1 1.475(5) . ?
O1 Gd1 2.326(5) 3_755 ?
O4 Gd1 2.331(5) 4_565 ?
O5 C1 1.246(9) . ?
O6 C1 1.264(8) . ?
O6 Gd1 2.414(5) 3_655 ?
O7 C2 1.243(10) . ?
O8 C2 1.259(9) . ?
O8 Gd1 2.447(6) 3_756 ?
C1 C1 1.553(13) 3_655 ?
C2 C2 1.542(14) 3_756 ?
